data_7244616
loop_
_publ_author_name
'Zhang, Jing-Yuan'
'Zhang, Yu-Chen'
'Wang, Xiu-Li'
'Chang, Zhi-Han'
'Zhang, Zhong'
'Lin, Hong-Yan'
'Cui, Zi-Wei'

_publ_section_title
;
 Polyoxometalate-based CuII/CoII complexes tuned using various
 metal--pyrazole loops: design, diverse architectures and catalytic
 activity toward the oxidation of thioether derivatives
;
_journal_name_full CrystEngComm
_journal_paper_doi 10.1039/D2CE00074A
_journal_year 2022
_chemical_formula_moiety 'C28 H46 Co3 Mo6 N12 O34 Te'
_chemical_formula_sum 'C28 H46 Co3 Mo6 N12 O34 Te'
_chemical_formula_weight 1974.80
_space_group_crystal_system triclinic
_space_group_IT_number 2
_space_group_name_Hall '-P 1'
_space_group_name_H-M_alt 'P -1'
_atom_sites_solution_hydrogens mixed
_atom_sites_solution_primary dual
_audit_creation_date 2021-11-29
_audit_creation_method
;
Olex2 1.3-alpha
(compiled 2020.11.12 svn.r5f609507 for OlexSys, GUI svn.r6408)
;
_audit_update_record
;
2021-11-29 deposited with the CCDC.	2022-02-28 downloaded from the CCDC.
;
_cell_angle_alpha 86.1730(10)
_cell_angle_beta 85.5660(10)
_cell_angle_gamma 83.1670(10)
_cell_formula_units_Z 1
_cell_length_a 7.7037(3)
_cell_length_b 12.7537(5)
_cell_length_c 13.9504(6)
_cell_measurement_reflns_used 3325
_cell_measurement_temperature 296.15
_cell_measurement_theta_max 25.127
_cell_measurement_theta_min 1.628
_cell_volume 1354.53(9)
_computing_cell_refinement 'SAINT+ Ver. 2016.5-0 (Bruker-AXS, 2016)'
_computing_data_collection 'APEX3 Ver. 2016.5-0 (Bruker-AXS, 2016)'
_computing_data_reduction 'SAINT+ Ver. 2016.5-0 (Bruker-AXS, 2016)'
_computing_molecular_graphics 'OLEX2 (Dolomanov et al., 2009)'
_computing_publication_material 'OLEX2 (Dolomanov et al., 2009)'
_computing_structure_refinement 'XL (Sheldrick, 2015b)'
_computing_structure_solution 'XT (Sheldrick, 2015a)'
_diffrn_ambient_temperature 296.15
_diffrn_detector 'charge-coupled device (CCD) area detector'
_diffrn_detector_area_resol_mean 7.9
_diffrn_detector_type 'Bruker APEX II'
_diffrn_measured_fraction_theta_full 0.998
_diffrn_measured_fraction_theta_max 0.993
_diffrn_measurement_device 'three-circle diffractometer'
_diffrn_measurement_device_type 'Bruker APEX II Quazar'
_diffrn_measurement_method '0.5\% \w and 0.5\% \f scans'
_diffrn_radiation_collimation 'focusing mirrors'
_diffrn_radiation_detector 'Bruker APEX II'
_diffrn_radiation_monochromator 'mirror optics'
_diffrn_radiation_probe x-ray
_diffrn_radiation_type 'Mo K\a'
_diffrn_radiation_wavelength 0.71073
_diffrn_radiation_xray_symbol K-L~3~
_diffrn_reflns_av_R_equivalents 0.0191
_diffrn_reflns_av_unetI/netI 0.0396
_diffrn_reflns_Laue_measured_fraction_full 0.998
_diffrn_reflns_Laue_measured_fraction_max 0.993
_diffrn_reflns_limit_h_max 8
_diffrn_reflns_limit_h_min -10
_diffrn_reflns_limit_k_max 17
_diffrn_reflns_limit_k_min -17
_diffrn_reflns_limit_l_max 18
_diffrn_reflns_limit_l_min -15
_diffrn_reflns_number 10064
_diffrn_reflns_point_group_measured_fraction_full 0.998
_diffrn_reflns_point_group_measured_fraction_max 0.993
_diffrn_reflns_theta_full 25.242
_diffrn_reflns_theta_max 28.336
_diffrn_reflns_theta_min 1.611
_diffrn_source 'microfocus sealed X-ray tube'
_diffrn_source_current 30.0
_diffrn_source_power 1.2
_diffrn_source_type 'Incoatec I\ms'
_diffrn_source_voltage 40.0
_diffrn_standards_number 0
_exptl_absorpt_coefficient_mu 2.870
_exptl_absorpt_correction_T_max 0.87
_exptl_absorpt_correction_T_min 0.86
_exptl_absorpt_correction_type multi-scan
_exptl_absorpt_process_details
;
SADABS-2016/2 (Krause et al., 2015) was used for absorption correction.
;
_exptl_crystal_colour pink
_exptl_crystal_colour_primary pink
_exptl_crystal_density_diffrn 2.421
_exptl_crystal_density_method 'not measured'
_exptl_crystal_description block
_exptl_crystal_F_000 955
_exptl_crystal_size_max 0.24
_exptl_crystal_size_mid 0.22
_exptl_crystal_size_min 0.2
_refine_diff_density_max 1.124
_refine_diff_density_min -0.710
_refine_diff_density_rms 0.130
_refine_ls_extinction_method none
_refine_ls_goodness_of_fit_ref 1.022
_refine_ls_hydrogen_treatment constr
_refine_ls_matrix_type full
_refine_ls_number_parameters 387
_refine_ls_number_reflns 6711
_refine_ls_number_restraints 1
_refine_ls_restrained_S_all 1.022
_refine_ls_R_factor_all 0.0463
_refine_ls_R_factor_gt 0.0321
_refine_ls_shift/su_max 0.001
_refine_ls_shift/su_mean 0.000
_refine_ls_structure_factor_coef Fsqd
_refine_ls_weighting_details 'w=1/[\s^2^(Fo^2^)+(0.0253P)^2^+2.0778P] where P=(Fo^2^+2Fc^2^)/3'
_refine_ls_weighting_scheme calc
_refine_ls_wR_factor_gt 0.0657
_refine_ls_wR_factor_ref 0.0717
_reflns_Friedel_coverage 0.000
_reflns_number_gt 5310
_reflns_number_total 6711
_reflns_threshold_expression 'I > 2\s(I)'
_cod_data_source_file d2ce00074a2.cif
_cod_data_source_block 2
_cod_database_code 7244616
_shelx_shelxl_version_number 2018/3
_shelx_space_group_comment
;
The symmetry employed for this shelxl refinement is uniquely defined
by the following loop, which should always be used as a source of
symmetry information in preference to the above space-group names.
They are only intended as comments.
;
_olex2_refinement_description
;
1. Fixed Uiso
 At 1.2 times of:
  All C(H) groups, All C(H,H) groups, All N(H) groups
 At 1.5 times of:
  All O(H,H) groups
2. Restrained distances
 Co2-H2WA \\sim Co2-H2WB
 with sigma of 0.02
3.a Free rotating group:
 O2W(H2WA,H2WB)
3.b Rotating group:
 O3W(H3WA,H3WB), O1W(H1WA,H1WB)
3.c Ternary CH refined with riding coordinates:
 C5(H5A), C10(H10)
3.d Secondary CH2 refined with riding coordinates:
 C6(H6A,H6B), C9(H9A,H9B), C7(H7A,H7B), C8(H8A,H8B)
3.e Aromatic/amide H refined with riding coordinates:
 C1(H1), N5(H5), N6(H6), C2(H2), C14(H14), C3(H3), C13(H13)
;
_olex2_submission_special_instructions 'No special instructions were received'

loop_
_space_group_symop_operation_xyz
'x, y, z'
'-x, -y, -z'

loop_
_atom_site_label
_atom_site_type_symbol
_atom_site_fract_x
_atom_site_fract_y
_atom_site_fract_z
_atom_site_U_iso_or_equiv
_atom_site_adp_type
_atom_site_occupancy
_atom_site_site_symmetry_order
_atom_site_calc_flag
_atom_site_refinement_flags_posn
_atom_site_refinement_flags_adp
_atom_site_refinement_flags_occupancy
_atom_site_disorder_assembly
_atom_site_disorder_group
Te1 Te 0.000000 0.500000 1.000000 0.01131(7) Uani 1 2 d S . P . .
Mo1 Mo 0.15054(4) 0.65044(3) 0.82163(2) 0.01494(8) Uani 1 1 d . . . . .
Mo3 Mo -0.08393(4) 0.25915(3) 0.95926(2) 0.01616(8) Uani 1 1 d . . . . .
Mo2 Mo 0.08309(4) 0.40851(3) 0.78387(2) 0.01634(8) Uani 1 1 d . . . . .
Co1 Co 0.50908(7) 0.76464(4) 0.69649(4) 0.01860(12) Uani 1 1 d . . . . .
Co2 Co -0.500000 0.500000 1.000000 0.02082(17) Uani 1 2 d DS . P . .
O36 O -0.1185(3) 0.6265(2) 1.05306(17) 0.0145(5) Uani 1 1 d . . . . .
O11 O -0.1168(3) 0.3381(2) 0.83733(19) 0.0187(6) Uani 1 1 d . . . . .
O8 O -0.0506(3) 0.5435(2) 0.86901(18) 0.0149(5) Uani 1 1 d . . . . .
O7 O 0.0227(3) 0.7463(2) 0.90648(19) 0.0182(6) Uani 1 1 d . . . . .
O5 O -0.2047(3) 0.42328(19) 1.02416(18) 0.0133(5) Uani 1 1 d . . . . .
O4 O 0.2533(3) 0.5096(2) 0.78640(19) 0.0185(6) Uani 1 1 d . . . . .
O3 O 0.3485(3) 0.7029(2) 0.80471(19) 0.0209(6) Uani 1 1 d . . . . .
O13 O -0.2864(4) 0.2153(2) 0.9767(2) 0.0255(6) Uani 1 1 d . . . . .
O2 O 0.6676(4) 1.0950(2) 0.3192(2) 0.0257(7) Uani 1 1 d . . . . .
O10 O 0.2370(4) 0.3018(2) 0.7630(2) 0.0261(7) Uani 1 1 d . . . . .
O3W O -0.4223(4) 0.6463(2) 0.9718(2) 0.0293(7) Uani 1 1 d . . . . .
H3WA H -0.333333 0.651674 1.002942 0.044 Uiso 1 1 d R U . . .
H3WB H -0.501178 0.692378 0.994502 0.044 Uiso 1 1 d R U . . .
O6 O 0.0434(4) 0.6880(2) 0.7197(2) 0.0250(6) Uani 1 1 d . . . . .
O12 O 0.0588(4) 0.1545(2) 0.9246(2) 0.0282(7) Uani 1 1 d . . . . .
O1 O 0.6605(4) 0.8109(2) 0.5749(2) 0.0285(7) Uani 1 1 d . . . . .
O2W O -0.4345(4) 0.4705(3) 0.8577(2) 0.0293(7) Uani 1 1 d G . . . .
H2WA H -0.518489 0.462574 0.823793 0.044 Uiso 1 1 d DG U . . .
H2WB H -0.358644 0.417948 0.846185 0.044 Uiso 1 1 d DG U . . .
O1W O 0.6938(4) 0.6361(2) 0.7242(2) 0.0317(7) Uani 1 1 d . . . . .
H1WA H 0.795687 0.655959 0.716497 0.047 Uiso 1 1 d R U . . .
H1WB H 0.682596 0.616047 0.783477 0.047 Uiso 1 1 d R U . . .
O9 O 0.0037(4) 0.4503(3) 0.6756(2) 0.0318(7) Uani 1 1 d . . . . .
N3 N 0.4090(4) 1.1352(3) 0.2031(2) 0.0204(7) Uani 1 1 d . . . . .
N2 N 0.2875(5) 1.1349(3) 0.1388(3) 0.0266(8) Uani 1 1 d . . . . .
N1 N 0.4204(5) 0.6777(3) 0.5830(2) 0.0246(8) Uani 1 1 d . . . . .
C1 C 0.3070(5) 0.6108(3) 0.5653(3) 0.0168(8) Uani 1 1 d . . . . .
H1 H 0.226188 0.585754 0.611671 0.020 Uiso 1 1 calc R U . . .
N5 N 0.7581(5) 0.9363(3) 0.2555(3) 0.0293(8) Uani 1 1 d . . . . .
H5 H 0.731793 0.893951 0.214775 0.035 Uiso 1 1 calc R U . . .
C12 C 0.5125(5) 1.0438(3) 0.1948(3) 0.0213(8) Uani 1 1 d . . . . .
N6 N 0.7348(5) 0.7884(3) 0.4174(2) 0.0294(9) Uani 1 1 d . . . . .
H6 H 0.716069 0.757351 0.366930 0.035 Uiso 1 1 calc R U . . .
C11 C 0.6538(5) 1.0266(3) 0.2618(3) 0.0217(8) Uani 1 1 d . . . . .
C2 C 0.3224(6) 0.5841(4) 0.4741(3) 0.0321(10) Uani 1 1 d . . . . .
H2 H 0.255273 0.539442 0.446925 0.039 Uiso 1 1 calc R U . . .
N4 N 0.5135(5) 0.6917(3) 0.4988(3) 0.0356(9) Uani 1 1 d . . . . .
C14 C 0.3122(6) 1.0444(4) 0.0924(3) 0.0362(11) Uani 1 1 d . . . . .
H14 H 0.243505 1.026302 0.045460 0.043 Uiso 1 1 calc R U . . .
C3 C 0.4544(6) 0.6342(4) 0.4278(3) 0.0304(10) Uani 1 1 d . . . . .
H3 H 0.496122 0.630923 0.363567 0.036 Uiso 1 1 calc R U . . .
C13 C 0.4551(6) 0.9841(4) 0.1260(3) 0.0348(11) Uani 1 1 d . . . . .
H13 H 0.503552 0.917658 0.107135 0.042 Uiso 1 1 calc R U . . .
C4 C 0.6445(6) 0.7680(3) 0.4986(3) 0.0233(9) Uani 1 1 d . . . . .
C5 C 0.8663(6) 0.8623(4) 0.4106(3) 0.0338(11) Uani 1 1 d . . . . .
H5A H 0.816410 0.924315 0.445422 0.041 Uiso 1 1 calc R U . . .
C6 C 1.0301(6) 0.8143(4) 0.4593(3) 0.0332(11) Uani 1 1 d . . . . .
H6A H 0.999516 0.800418 0.527397 0.040 Uiso 1 1 calc R U . . .
H6B H 1.072490 0.747241 0.432115 0.040 Uiso 1 1 calc R U . . .
C9 C 1.0495(6) 0.9743(4) 0.3000(4) 0.0374(12) Uani 1 1 d . . . . .
H9A H 1.002206 1.040053 0.328258 0.045 Uiso 1 1 calc R U . . .
H9B H 1.081468 0.990035 0.232406 0.045 Uiso 1 1 calc R U . . .
C10 C 0.9119(6) 0.8997(4) 0.3089(4) 0.0357(11) Uani 1 1 d . . . . .
H10 H 0.966787 0.836403 0.277453 0.043 Uiso 1 1 calc R U . . .
C7 C 1.1734(7) 0.8844(5) 0.4482(4) 0.0500(15) Uani 1 1 d . . . . .
H7A H 1.142119 0.942816 0.489644 0.060 Uiso 1 1 calc R U . . .
H7B H 1.279502 0.844553 0.470361 0.060 Uiso 1 1 calc R U . . .
C8 C 1.2114(7) 0.9276(6) 0.3499(5) 0.0646(19) Uani 1 1 d . . . . .
H8A H 1.273098 0.871763 0.312182 0.078 Uiso 1 1 calc R U . . .
H8B H 1.288621 0.982072 0.351818 0.078 Uiso 1 1 calc R U . . .

loop_
_atom_site_aniso_label
_atom_site_aniso_U_11
_atom_site_aniso_U_22
_atom_site_aniso_U_33
_atom_site_aniso_U_23
_atom_site_aniso_U_13
_atom_site_aniso_U_12
Te1 0.01077(15) 0.01486(16) 0.00864(15) -0.00215(12) 0.00037(12) -0.00273(12)
Mo1 0.01304(15) 0.01964(17) 0.01205(16) 0.00046(12) 0.00082(12) -0.00339(13)
Mo3 0.01530(16) 0.01653(16) 0.01700(17) -0.00362(13) -0.00049(13) -0.00222(13)
Mo2 0.01711(16) 0.02104(17) 0.01149(16) -0.00558(13) 0.00031(12) -0.00293(13)
Co1 0.0209(3) 0.0189(3) 0.0157(3) -0.0011(2) 0.0025(2) -0.0034(2)
Co2 0.0238(4) 0.0213(4) 0.0181(4) -0.0004(3) -0.0028(3) -0.0053(3)
O36 0.0145(12) 0.0185(13) 0.0107(12) -0.0057(10) -0.0006(10) 0.0001(10)
O11 0.0160(13) 0.0220(14) 0.0194(14) -0.0039(11) -0.0025(11) -0.0048(11)
O8 0.0144(13) 0.0190(13) 0.0107(12) 0.0003(10) -0.0006(10) -0.0005(10)
O7 0.0186(13) 0.0188(14) 0.0163(14) 0.0006(11) 0.0003(11) -0.0004(11)
O5 0.0111(12) 0.0160(13) 0.0134(12) -0.0034(10) 0.0006(10) -0.0038(10)
O4 0.0143(13) 0.0232(14) 0.0183(14) -0.0042(11) 0.0024(11) -0.0044(11)
O3 0.0178(14) 0.0260(15) 0.0192(14) 0.0010(12) 0.0022(11) -0.0081(12)
O13 0.0222(15) 0.0244(15) 0.0318(17) -0.0052(13) -0.0027(13) -0.0075(12)
O2 0.0335(17) 0.0239(15) 0.0203(15) -0.0051(12) -0.0075(13) 0.0006(13)
O10 0.0247(15) 0.0305(16) 0.0236(15) -0.0129(13) 0.0048(12) -0.0029(13)
O3W 0.0181(15) 0.0265(16) 0.044(2) 0.0004(14) -0.0085(14) -0.0032(12)
O6 0.0203(14) 0.0336(17) 0.0204(15) 0.0028(13) -0.0031(12) -0.0020(13)
O12 0.0336(17) 0.0245(16) 0.0254(16) -0.0059(13) -0.0022(13) 0.0044(13)
O1 0.0396(18) 0.0320(17) 0.0157(15) -0.0046(13) 0.0048(13) -0.0135(14)
O2W 0.0218(15) 0.0394(19) 0.0265(17) -0.0072(14) -0.0069(13) 0.0036(13)
O1W 0.0204(15) 0.0344(18) 0.0381(19) 0.0070(15) -0.0006(13) -0.0006(13)
O9 0.0361(18) 0.0428(19) 0.0182(15) -0.0043(14) -0.0056(13) -0.0083(15)
N3 0.0199(17) 0.0224(17) 0.0186(17) 0.0020(14) -0.0017(13) -0.0029(14)
N2 0.0218(18) 0.035(2) 0.0240(19) 0.0040(16) -0.0050(15) -0.0063(16)
N1 0.0285(19) 0.0267(19) 0.0176(17) -0.0018(14) 0.0048(15) -0.0037(15)
C1 0.0163(18) 0.0199(19) 0.0161(18) -0.0037(15) 0.0040(15) -0.0115(15)
N5 0.031(2) 0.0213(18) 0.036(2) -0.0013(16) -0.0100(17) 0.0013(16)
C12 0.026(2) 0.020(2) 0.018(2) -0.0029(16) -0.0002(16) 0.0011(16)
N6 0.037(2) 0.040(2) 0.0143(17) -0.0066(16) 0.0041(15) -0.0182(18)
C11 0.024(2) 0.020(2) 0.020(2) 0.0026(16) -0.0028(16) -0.0009(16)
C2 0.030(2) 0.031(2) 0.036(3) -0.008(2) -0.002(2) -0.007(2)
N4 0.041(2) 0.032(2) 0.032(2) -0.0005(18) 0.0011(18) -0.0034(18)
C14 0.037(3) 0.047(3) 0.027(2) -0.006(2) -0.013(2) -0.008(2)
C3 0.038(3) 0.035(3) 0.019(2) -0.0092(19) 0.0003(19) -0.006(2)
C13 0.039(3) 0.034(3) 0.031(3) -0.012(2) -0.007(2) 0.004(2)
C4 0.029(2) 0.021(2) 0.019(2) -0.0008(16) 0.0013(17) -0.0041(17)
C5 0.037(3) 0.043(3) 0.023(2) 0.006(2) -0.007(2) -0.014(2)
C6 0.034(3) 0.034(3) 0.029(2) 0.007(2) -0.004(2) 0.005(2)
C9 0.029(2) 0.038(3) 0.042(3) 0.010(2) 0.006(2) -0.007(2)
C10 0.031(3) 0.037(3) 0.038(3) 0.012(2) -0.006(2) -0.004(2)
C7 0.038(3) 0.052(3) 0.063(4) -0.003(3) -0.024(3) -0.004(3)
C8 0.031(3) 0.089(5) 0.075(5) 0.023(4) -0.010(3) -0.023(3)

loop_
_atom_type_symbol
_atom_type_description
_atom_type_scat_dispersion_real
_atom_type_scat_dispersion_imag
_atom_type_scat_source
C C 0.0033 0.0016 'International Tables Vol C Tables 4.2.6.8 and 6.1.1.4'
H H 0.0000 0.0000 'International Tables Vol C Tables 4.2.6.8 and 6.1.1.4'
Co Co 0.3494 0.9721 'International Tables Vol C Tables 4.2.6.8 and 6.1.1.4'
Mo Mo -1.6832 0.6857 'International Tables Vol C Tables 4.2.6.8 and 6.1.1.4'
N N 0.0061 0.0033 'International Tables Vol C Tables 4.2.6.8 and 6.1.1.4'
O O 0.0106 0.0060 'International Tables Vol C Tables 4.2.6.8 and 6.1.1.4'
Te Te -0.5308 1.6751 'International Tables Vol C Tables 4.2.6.8 and 6.1.1.4'

loop_
_geom_angle_atom_site_label_1
_geom_angle_atom_site_label_2
_geom_angle_atom_site_label_3
_geom_angle
_geom_angle_site_symmetry_1
_geom_angle_site_symmetry_3
_geom_angle_publ_flag
O36 Te1 O36 180.00(13) . 2_567 ?
O36 Te1 O8 94.65(10) 2_567 2_567 ?
O36 Te1 O8 85.35(10) 2_567 . ?
O36 Te1 O8 85.36(10) . 2_567 ?
O36 Te1 O8 94.64(10) . . ?
O36 Te1 O5 93.24(10) 2_567 2_567 ?
O36 Te1 O5 86.76(10) 2_567 . ?
O36 Te1 O5 93.24(10) . . ?
O36 Te1 O5 86.76(10) . 2_567 ?
O8 Te1 O8 180.0 2_567 . ?
O8 Te1 O5 86.08(10) . 2_567 ?
O8 Te1 O5 93.92(10) 2_567 2_567 ?
O8 Te1 O5 86.08(10) 2_567 . ?
O8 Te1 O5 93.92(10) . . ?
O5 Te1 O5 180.0 2_567 . ?
O8 Mo1 O5 70.99(9) . 2_567 ?
O7 Mo1 O8 85.53(10) . . ?
O7 Mo1 O5 75.19(10) . 2_567 ?
O7 Mo1 O4 153.22(11) . . ?
O4 Mo1 O8 74.38(10) . . ?
O4 Mo1 O5 81.52(10) . 2_567 ?
O3 Mo1 O8 161.68(11) . . ?
O3 Mo1 O7 101.05(12) . . ?
O3 Mo1 O5 93.98(11) . 2_567 ?
O3 Mo1 O4 93.51(12) . . ?
O6 Mo1 O8 89.85(12) . . ?
O6 Mo1 O7 98.97(13) . . ?
O6 Mo1 O5 160.19(11) . 2_567 ?
O6 Mo1 O4 98.52(13) . . ?
O6 Mo1 O3 105.77(13) . . ?
O36 Mo3 O5 69.80(8) 2_567 . ?
O11 Mo3 O36 74.95(10) . 2_567 ?
O11 Mo3 O7 149.81(11) . 2_567 ?
O11 Mo3 O5 83.10(10) . . ?
O7 Mo3 O36 79.78(10) 2_567 2_567 ?
O7 Mo3 O5 72.76(10) 2_567 . ?
O13 Mo3 O36 158.52(12) . 2_567 ?
O13 Mo3 O11 98.18(13) . . ?
O13 Mo3 O7 99.37(13) . 2_567 ?
O13 Mo3 O5 89.35(11) . . ?
O12 Mo3 O36 94.68(12) . 2_567 ?
O12 Mo3 O11 101.28(13) . . ?
O12 Mo3 O7 96.94(13) . 2_567 ?
O12 Mo3 O5 162.40(12) . . ?
O12 Mo3 O13 106.68(14) . . ?
O11 Mo2 O36 73.06(10) . 2_567 ?
O11 Mo2 O8 83.02(10) . . ?
O11 Mo2 O4 153.35(11) . . ?
O8 Mo2 O36 69.52(9) . 2_567 ?
O4 Mo2 O36 86.70(10) . 2_567 ?
O4 Mo2 O8 73.58(10) . . ?
O10 Mo2 O36 87.63(12) . 2_567 ?
O10 Mo2 O11 101.10(13) . . ?
O10 Mo2 O8 154.69(11) . . ?
O10 Mo2 O4 95.05(12) . . ?
O9 Mo2 O36 164.51(12) . 2_567 ?
O9 Mo2 O11 97.53(13) . . ?
O9 Mo2 O8 97.54(13) . . ?
O9 Mo2 O4 98.00(13) . . ?
O9 Mo2 O10 106.53(15) . . ?
O3 Co1 O2 91.82(11) . 2_676 ?
O3 Co1 O1 171.72(11) . . ?
O3 Co1 O1W 87.76(12) . . ?
O3 Co1 N3 89.03(12) . 2_676 ?
O3 Co1 N1 95.11(12) . . ?
O2 Co1 N3 76.77(11) 2_676 2_676 ?
O2 Co1 N1 98.26(12) 2_676 . ?
O1 Co1 O2 90.79(12) . 2_676 ?
O1 Co1 N3 99.22(12) . 2_676 ?
O1 Co1 N1 76.73(12) . . ?
O1W Co1 O2 173.37(12) . 2_676 ?
O1W Co1 O1 90.54(13) . . ?
O1W Co1 N3 96.61(13) . 2_676 ?
O1W Co1 N1 88.37(13) . . ?
N3 Co1 N1 173.66(13) 2_676 . ?
O5 Co2 O5 180.0 . 2_467 ?
O3W Co2 O5 88.26(10) . 2_467 ?
O3W Co2 O5 88.26(10) 2_467 . ?
O3W Co2 O5 91.74(10) . . ?
O3W Co2 O5 91.74(10) 2_467 2_467 ?
O3W Co2 O3W 180.0 2_467 . ?
O3W Co2 O2W 91.67(13) . 2_467 ?
O3W Co2 O2W 88.33(13) . . ?
O3W Co2 O2W 88.33(13) 2_467 2_467 ?
O3W Co2 O2W 91.67(13) 2_467 . ?
O2W Co2 O5 95.47(10) . 2_467 ?
O2W Co2 O5 95.47(10) 2_467 . ?
O2W Co2 O5 84.53(10) . . ?
O2W Co2 O5 84.53(10) 2_467 2_467 ?
O2W Co2 O2W 180.00(17) 2_467 . ?
Te1 O36 Mo3 104.73(11) . 2_567 ?
Te1 O36 Mo2 101.56(11) . 2_567 ?
Mo3 O36 Mo2 91.71(9) 2_567 2_567 ?
Mo3 O11 Mo2 115.11(12) . . ?
Te1 O8 Mo1 103.62(11) . . ?
Te1 O8 Mo2 103.52(11) . . ?
Mo1 O8 Mo2 93.94(9) . . ?
Mo1 O7 Mo3 118.82(13) . 2_567 ?
Te1 O5 Mo1 98.86(10) . 2_567 ?
Te1 O5 Mo3 98.71(10) . . ?
Te1 O5 Co2 124.01(12) . . ?
Mo1 O5 Mo3 89.15(8) 2_567 . ?
Mo1 O5 Co2 116.61(10) 2_567 . ?
Mo3 O5 Co2 122.13(10) . . ?
Mo2 O4 Mo1 113.99(12) . . ?
Mo1 O3 Co1 140.24(16) . . ?
C11 O2 Co1 115.1(3) . 2_676 ?
Co2 O3W H3WA 109.5 . . ?
Co2 O3W H3WB 109.3 . . ?
H3WA O3W H3WB 104.4 . . ?
C4 O1 Co1 117.4(3) . . ?
Co2 O2W H2WA 116.5 . . ?
Co2 O2W H2WB 117.1 . . ?
H2WA O2W H2WB 104.5 . . ?
Co1 O1W H1WA 109.2 . . ?
Co1 O1W H1WB 109.2 . . ?
H1WA O1W H1WB 104.5 . . ?
N2 N3 Co1 140.4(3) . 2_676 ?
C12 N3 Co1 113.8(3) . 2_676 ?
C12 N3 N2 105.7(3) . . ?
N3 N2 C14 110.6(4) . . ?
C1 N1 Co1 143.3(3) . . ?
C1 N1 N4 104.5(3) . . ?
N4 N1 Co1 112.1(3) . . ?
N1 C1 H1 123.7 . . ?
C2 C1 N1 112.6(4) . . ?
C2 C1 H1 123.7 . . ?
C11 N5 H5 115.9 . . ?
C11 N5 C10 128.2(4) . . ?
C10 N5 H5 115.9 . . ?
N3 C12 C11 114.5(3) . . ?
N3 C12 C13 110.7(4) . . ?
C13 C12 C11 134.7(4) . . ?
C4 N6 H6 119.2 . . ?
C4 N6 C5 121.6(4) . . ?
C5 N6 H6 119.2 . . ?
O2 C11 N5 124.7(4) . . ?
O2 C11 C12 119.5(4) . . ?
N5 C11 C12 115.9(4) . . ?
C1 C2 H2 126.2 . . ?
C1 C2 C3 107.6(4) . . ?
C3 C2 H2 126.2 . . ?
N1 N4 C3 110.7(4) . . ?
N1 N4 C4 114.9(4) . . ?
C3 N4 C4 134.3(4) . . ?
N2 C14 H14 125.9 . . ?
N2 C14 C13 108.3(4) . . ?
C13 C14 H14 125.9 . . ?
C2 C3 N4 104.6(4) . . ?
C2 C3 H3 127.7 . . ?
N4 C3 H3 127.7 . . ?
C12 C13 H13 127.6 . . ?
C14 C13 C12 104.7(4) . . ?
C14 C13 H13 127.6 . . ?
O1 C4 N6 123.6(4) . . ?
O1 C4 N4 118.6(4) . . ?
N6 C4 N4 117.8(4) . . ?
N6 C5 H5A 107.5 . . ?
N6 C5 C6 111.0(4) . . ?
N6 C5 C10 112.4(4) . . ?
C6 C5 H5A 107.5 . . ?
C10 C5 H5A 107.5 . . ?
C10 C5 C6 110.8(4) . . ?
C5 C6 H6A 109.0 . . ?
C5 C6 H6B 109.0 . . ?
H6A C6 H6B 107.8 . . ?
C7 C6 C5 112.9(4) . . ?
C7 C6 H6A 109.0 . . ?
C7 C6 H6B 109.0 . . ?
H9A C9 H9B 108.0 . . ?
C10 C9 H9A 109.3 . . ?
C10 C9 H9B 109.3 . . ?
C10 C9 C8 111.4(4) . . ?
C8 C9 H9A 109.3 . . ?
C8 C9 H9B 109.3 . . ?
N5 C10 C5 113.1(4) . . ?
N5 C10 C9 114.1(4) . . ?
N5 C10 H10 105.0 . . ?
C5 C10 C9 113.4(4) . . ?
C5 C10 H10 105.0 . . ?
C9 C10 H10 105.0 . . ?
C6 C7 H7A 108.5 . . ?
C6 C7 H7B 108.5 . . ?
H7A C7 H7B 107.5 . . ?
C8 C7 C6 115.0(5) . . ?
C8 C7 H7A 108.5 . . ?
C8 C7 H7B 108.5 . . ?
C9 C8 H8A 108.8 . . ?
C9 C8 H8B 108.8 . . ?
C7 C8 C9 113.7(5) . . ?
C7 C8 H8A 108.8 . . ?
C7 C8 H8B 108.8 . . ?
H8A C8 H8B 107.7 . . ?

loop_
_geom_bond_atom_site_label_1
_geom_bond_atom_site_label_2
_geom_bond_distance
_geom_bond_site_symmetry_2
_geom_bond_publ_flag
Te1 O36 1.921(2) . ?
Te1 O36 1.921(2) 2_567 ?
Te1 O8 1.929(2) . ?
Te1 O8 1.929(2) 2_567 ?
Te1 O5 1.949(2) . ?
Te1 O5 1.949(2) 2_567 ?
Mo1 O8 2.219(3) . ?
Mo1 O7 1.895(3) . ?
Mo1 O5 2.337(2) 2_567 ?
Mo1 O4 1.953(3) . ?
Mo1 O3 1.730(3) . ?
Mo1 O6 1.712(3) . ?
Mo3 O36 2.248(3) 2_567 ?
Mo3 O11 1.936(3) . ?
Mo3 O7 1.961(3) 2_567 ?
Mo3 O5 2.393(2) . ?
Mo3 O13 1.714(3) . ?
Mo3 O12 1.697(3) . ?
Mo2 O36 2.319(2) 2_567 ?
Mo2 O11 1.948(3) . ?
Mo2 O8 2.257(3) . ?
Mo2 O4 1.949(3) . ?
Mo2 O10 1.720(3) . ?
Mo2 O9 1.702(3) . ?
Co1 O3 2.053(3) . ?
Co1 O2 2.126(3) 2_676 ?
Co1 O1 2.076(3) . ?
Co1 O1W 2.075(3) . ?
Co1 N3 2.136(3) 2_676 ?
Co1 N1 2.187(4) . ?
Co2 O5 2.406(2) . ?
Co2 O5 2.406(2) 2_467 ?
Co2 O3W 2.031(3) . ?
Co2 O3W 2.031(3) 2_467 ?
Co2 O2W 2.058(3) 2_467 ?
Co2 O2W 2.058(3) . ?
O2 C11 1.243(5) . ?
O3W H3WA 0.8515 . ?
O3W H3WB 0.8514 . ?
O1 C4 1.249(5) . ?
O2W H2WA 0.8499 . ?
O2W H2WB 0.8501 . ?
O1W H1WA 0.8502 . ?
O1W H1WB 0.8501 . ?
N3 N2 1.346(4) . ?
N3 C12 1.338(5) . ?
N2 C14 1.347(6) . ?
N1 C1 1.338(5) . ?
N1 N4 1.342(5) . ?
C1 H1 0.9300 . ?
C1 C2 1.333(6) . ?
N5 H5 0.8600 . ?
N5 C11 1.327(5) . ?
N5 C10 1.462(5) . ?
C12 C11 1.475(5) . ?
C12 C13 1.394(6) . ?
N6 H6 0.8600 . ?
N6 C4 1.310(5) . ?
N6 C5 1.458(6) . ?
C2 H2 0.9300 . ?
C2 C3 1.363(6) . ?
N4 C3 1.404(6) . ?
N4 C4 1.483(6) . ?
C14 H14 0.9300 . ?
C14 C13 1.361(6) . ?
C3 H3 0.9300 . ?
C13 H13 0.9300 . ?
C5 H5A 0.9800 . ?
C5 C6 1.524(6) . ?
C5 C10 1.495(6) . ?
C6 H6A 0.9700 . ?
C6 H6B 0.9700 . ?
C6 C7 1.494(7) . ?
C9 H9A 0.9700 . ?
C9 H9B 0.9700 . ?
C9 C10 1.499(6) . ?
C9 C8 1.516(7) . ?
C10 H10 0.9800 . ?
C7 H7A 0.9700 . ?
C7 H7B 0.9700 . ?
C7 C8 1.464(8) . ?
C8 H8A 0.9700 . ?
C8 H8B 0.9700 . ?
